data_2010167
loop_
_publ_author_name
'Wouters, Johan'
'Evrard, Guy'
'Durant, Francois'

_publ_section_title
;
 The molecular structure of caroxazone, a reversible monoamine oxidase
 inhibitor
;
_journal_issue 11
_journal_name_full 'Acta Crystallographica Section C'
_journal_page_first 1774
_journal_page_last 1777
_journal_paper_doi 10.1107/S0108270194001393
_journal_volume 50
_journal_year 1994
_chemical_formula_sum 'C10 H10 N2 O3'
_chemical_formula_weight 206.20
_chemical_name_common CAROXAZONE
_chemical_name_systematic
;
 2-oxo-2H-1, 3-benzoxazine 3(4H)-acetamide
;
_space_group_IT_number 29
_symmetry_cell_setting orthorhombic
_symmetry_space_group_name_Hall 'P 2c -2ac'
_symmetry_space_group_name_H-M 'P c a 21'
_audit_creation_method shelxl
_cell_angle_alpha 90.00
_cell_angle_beta 90.00
_cell_angle_gamma 90.00
_cell_formula_units_Z 8
_cell_length_a 8.0934(10)
_cell_length_b 19.998(3)
_cell_length_c 11.926(2)
_cell_measurement_reflns_used 25
_cell_measurement_temperature 293(2)
_cell_measurement_theta_max 28
_cell_measurement_theta_min 14
_cell_volume 1930.2(5)
_computing_structure_refinement 'SHELXL93 (Sheldrick, 1993)'
_computing_structure_solution 'SHELXS86 (Sheldrick, 1990)'
_diffrn_ambient_temperature 293(2)
_diffrn_measurement_device 'Enraf-Nonius CAD-4'
_diffrn_radiation_monochromator graphite
_diffrn_radiation_source 'fine-focus sealed tube'
_diffrn_radiation_type CuK\a
_diffrn_radiation_wavelength 1.54178
_diffrn_reflns_av_R_equivalents 0.0191
_diffrn_reflns_av_sigmaI/netI 0.0341
_diffrn_reflns_limit_h_max 9
_diffrn_reflns_limit_h_min 0
_diffrn_reflns_limit_k_max 21
_diffrn_reflns_limit_k_min -24
_diffrn_reflns_limit_l_max 14
_diffrn_reflns_limit_l_min 0
_diffrn_reflns_number 3289
_diffrn_reflns_theta_max 71.89
_diffrn_reflns_theta_min 2.21
_diffrn_standards_decay_% 0
_diffrn_standards_interval_time 60
_diffrn_standards_number 3
_exptl_absorpt_coefficient_mu 0.897
_exptl_absorpt_correction_type none
_exptl_crystal_colour colourless
_exptl_crystal_density_diffrn 1.419
_exptl_crystal_description prism
_exptl_crystal_F_000 864
_exptl_crystal_size_max 0.31
_exptl_crystal_size_mid 0.22
_exptl_crystal_size_min 0.05
_refine_diff_density_max 0.12
_refine_diff_density_min -0.15
_refine_ls_abs_structure_details 'Flack H D (1983), Acta Cryst. A39, 876-881'
_refine_ls_abs_structure_Flack 0.2(3)
_refine_ls_extinction_method none
_refine_ls_goodness_of_fit_all 0.909
_refine_ls_goodness_of_fit_obs 0.903
_refine_ls_matrix_type full
_refine_ls_number_parameters 331
_refine_ls_number_reflns 1994
_refine_ls_number_restraints 1
_refine_ls_restrained_S_all 0.925
_refine_ls_restrained_S_obs 0.903
_refine_ls_R_factor_all 0.0398
_refine_ls_R_factor_obs 0.0357
_refine_ls_shift/esd_max 1.457
_refine_ls_shift/esd_mean 0.222
_refine_ls_structure_factor_coef Fsqd
_refine_ls_weighting_scheme
;calc w = 1/[\s^2^(F~o~^2^) + (0.0636P)^2^ + 0.0243P]
where P = (F~o~^2^ + 2F~c~^2^)/3
;
_refine_ls_wR_factor_all 0.0944
_refine_ls_wR_factor_obs 0.0852
_reflns_number_observed 1747
_reflns_number_total 1996
_reflns_observed_criterion I>2\s(I)
_cod_data_source_file du1075.cif
_cod_data_source_block CAROX
_cod_database_code 2010167

loop_
_symmetry_equiv_pos_as_xyz
'x, y, z'
'-x, -y, z+1/2'
'x+1/2, -y, z'
'-x+1/2, y, z+1/2'

loop_
_atom_site_aniso_label
_atom_site_aniso_U_11
_atom_site_aniso_U_22
_atom_site_aniso_U_33
_atom_site_aniso_U_12
_atom_site_aniso_U_13
_atom_site_aniso_U_23
O101 .0647(12) .0509(10) .0643(13) .0057(10) -.0077(11) .0174(10)
O107 .0402(9) .0512(10) .0592(11) -.0050(7) .0074(9) -.0003(9)
O115 .0565(10) .0547(10) .0467(10) .0024(9) -.0145(10) .0010(9)
N103 .0392(11) .0418(9) .0436(11) .0042(8) -.0032(9) -.0003(9)
N106 .0458(13) .0592(14) .0499(13) -.0017(11) .0048(12) -.0150(12)
C102 .0402(13) .0521(14) .0452(15) .0012(12) .0016(11) .0062(12)
C104 .0379(12) .0469(13) .0511(15) .0009(11) .0021(12) -.0033(12)
C105 .0354(11) .0395(12) .0389(12) .0016(9) -.0006(10) .0055(10)
C108 .0471(13) .0463(12) .0447(15) .0034(12) -.0113(13) .0051(12)
C109 .0383(13) .0468(12) .0466(14) -.0023(10) .0030(11) -.0002(11)
C110 .0602(17) .0452(13) .072(2) .0026(14) -.0014(17) .0003(15)
C111 .084(2) .0527(16) .081(3) .0039(17) .008(2) -.0094(18)
C112 .082(2) .0647(19) .072(2) -.0195(18) .016(2) -.0288(19)
C113 .0562(17) .0740(19) .0478(16) -.0085(15) .0063(15) -.0084(16)
C114 .0429(13) .0526(13) .0383(13) -.0029(11) .0025(11) -.0004(11)
O201 .0844(16) .0727(14) .0988(19) .0032(13) -.0140(16) .0395(15)
O207 .0467(10) .0495(10) .0921(17) -.0031(9) .0102(12) -.0015(11)
O215 .0718(12) .0597(11) .0457(11) -.0070(11) -.0174(10) .0080(9)
N203 .0482(13) .0415(10) .0604(15) .0010(9) .0053(12) -.0011(11)
N206 .0509(14) .0587(15) .079(2) -.0022(12) .0163(14) -.0124(13)
C202 .0487(15) .0545(16) .0570(17) .0044(12) .0013(13) .0148(14)
C204 .0622(18) .0454(13) .086(2) -.0091(15) .0244(19) -.0095(16)
C205 .0434(13) .0369(12) .0676(18) .0038(11) .0077(14) .0029(13)
C208 .0601(17) .0529(14) .0521(17) .0060(14) -.0172(15) -.0059(13)
C209 .0382(12) .0479(12) .0392(13) .0054(10) .0015(11) -.0011(11)
C210 .0530(15) .0595(15) .0544(17) .0121(14) -.0066(15) .0058(14)
C211 .068(2) .0530(15) .077(2) .0128(14) .0144(18) .0187(17)
C212 .068(2) .0458(15) .073(2) -.0035(14) .0219(18) -.0048(15)
C213 .0544(16) .0641(17) .0436(16) -.0105(13) .0072(13) -.0098(14)
C214 .0463(13) .0475(13) .0354(12) -.0024(11) .0023(11) .0044(10)

loop_
_atom_site_label
_atom_site_fract_x
_atom_site_fract_y
_atom_site_fract_z
_atom_site_U_iso_or_equiv
_atom_site_thermal_displace_type
_atom_site_occupancy
O101 .0596(3) .45533(10) .5469(2) .0600(7) Uani 1
O107 .0030(2) .43034(9) .8109(2) .0502(6) Uani 1
O115 .0484(2) .34889(9) .50010(17) .0526(6) Uani 1
N103 .2126(2) .38310(10) .64972(18) .0415(6) Uani 1
N106 .1785(3) .51049(12) .8679(2) .0516(8) Uani 1
C102 .1055(3) .39867(13) .5670(2) .0458(8) Uani 1
C104 .2671(3) .43790(12) .7203(3) .0453(8) Uani 1
C105 .1362(3) .45942(11) .8049(2) .0379(7) Uani 1
C108 .2411(4) .31573(12) .6912(2) .0460(8) Uani 1
C109 .1925(3) .26450(13) .6067(2) .0439(8) Uani 1
C110 .2406(5) .19787(13) .6161(3) .0591(10) Uani 1
C111 .1927(5) .15205(16) .5354(4) .0726(13) Uani 1
C112 .0968(5) .17135(18) .4464(3) .0729(11) Uani 1
C113 .0503(4) .23774(17) .4342(3) .0593(10) Uani 1
C114 .0997(3) .28295(14) .5148(2) .0446(8) Uani 1
O201 .0900(3) .91217(13) .4286(3) .0853(10) Uani 1
O207 -.0244(2) .93474(9) .7253(2) .0628(7) Uani 1
O215 .1022(3) .80417(10) .45814(18) .0591(7) Uani 1
N203 .2082(3) .87741(10) .5906(2) .0500(7) Uani 1
N206 .1426(3) 1.02019(13) .7729(3) .0629(10) Uani 1
C202 .1313(4) .86743(14) .4913(3) .0534(9) Uani 1
C204 .2345(5) .94455(14) .6299(4) .0645(10) Uani 1
C205 .1060(3) .96569(12) .7162(3) .0493(8) Uani 1
C208 .2637(5) .82571(14) .6656(3) .0550(9) Uani 1
C209 .2126(3) .75786(12) .6287(2) .0418(7) Uani 1
C210 .2424(4) .70097(14) .6921(3) .0556(9) Uani 1
C211 .1945(4) .63901(16) .6542(3) .0660(11) Uani 1
C212 .1128(5) .63274(15) .5543(3) .0623(11) Uani 1
C213 .0804(4) .68783(16) .4904(3) .0540(9) Uani 1
C214 .1323(3) .74995(13) .5283(2) .0431(7) Uani 1
H110 .306(4) .1845(15) .675(4) .072 Uiso 1
H111 .246(5) .1016(16) .539(3) .08 Uiso 1
H112 .066(5) .1329(17) .395(4) .084 Uiso 1
H113 -.009(4) .2566(17) .379(4) .076 Uiso 1
H141 .359(4) .4188(14) .767(3) .059 Uiso 1
H142 .298(4) .4778(15) .679(3) .059 Uiso 1
H161 .275(6) .5300(18) .863(4) .081 Uiso 1
H162 .116(5) .5262(19) .914(4) .081 Uiso 1
H181 .172(4) .3087(14) .763(3) .054 Uiso 1
H182 .363(4) .3106(13) .706(3) .054 Uiso 1
H210 .298(4) .7068(16) .760(3) .067 Uiso 1
H211 .214(4) .5968(17) .705(4) .08 Uiso 1
H212 .079(4) .5875(17) .531(3) .07 Uiso 1
H213 .032(4) .6859(16) .418(3) .067 Uiso 1
H241 .234(5) .9724(17) .563(4) .075 Uiso 1
H242 .346(4) .9556(17) .665(4) .075 Uiso 1
H261 .240(6) 1.0398(17) .765(4) .09 Uiso 1
H262 .071(5) 1.0367(19) .838(4) .09 Uiso 1
H281 .230(5) .8357(15) .745(3) .064 Uiso 1
H282 .392(4) .8269(14) .664(3) .064 Uiso 1

loop_
_atom_type_symbol
_atom_type_description
_atom_type_scat_dispersion_real
_atom_type_scat_dispersion_imag
_atom_type_scat_source
C C 0.0181 0.0091 'International Tables Vol C Tables 4.2.6.8 and 6.1.1.4'
H H 0.0000 0.0000 'International Tables Vol C Tables 4.2.6.8 and 6.1.1.4'
N N 0.0311 0.0180 'International Tables Vol C Tables 4.2.6.8 and 6.1.1.4'
O O 0.0492 0.0322 'International Tables Vol C Tables 4.2.6.8 and 6.1.1.4'

loop_
_geom_angle_atom_site_label_1
_geom_angle_atom_site_label_2
_geom_angle_atom_site_label_3
_geom_angle
_geom_angle_publ_flag
C102 O115 C114 121.3(2) yes
C102 N103 C104 116.4(2) yes
C102 N103 C108 124.4(2) yes
C104 N103 C108 117.0(2) yes
O101 C102 O115 117.6(2) yes
O101 C102 N103 123.7(2) yes
O115 C102 N103 118.6(2) yes
N103 C104 C105 112.7(2) yes
O107 C105 N106 124.4(2) yes
O107 C105 C104 121.0(2) yes
N106 C105 C104 114.6(2) yes
N103 C108 C109 111.4(2) yes
C108 C109 C110 122.0(2) yes
C108 C109 C114 119.8(2) yes
C110 C109 C114 118.2(3) yes
C109 C110 C111 119.9(3) yes
C110 C111 C112 120.7(3) yes
C111 C112 C113 120.3(3) yes
C112 C113 C114 118.4(3) yes
O115 C114 C109 121.0(2) yes
O115 C114 C113 116.5(2) yes
C109 C114 C113 122.5(3) yes
C202 O215 C214 121.7(2) yes
C202 N203 C204 119.4(3) yes
C202 N203 C208 125.6(2) yes
C204 N203 C208 115.0(3) yes
O201 C202 O215 117.6(3) yes
O201 C202 N203 123.9(3) yes
O215 C202 N203 118.4(3) yes
N203 C204 C205 112.2(3) yes
O207 C205 N206 124.4(3) yes
O207 C205 C204 120.4(3) yes
N206 C205 C204 115.0(2) yes
N203 C208 C209 112.7(3) yes
C208 C209 C210 122.6(3) yes
C208 C209 C214 119.7(2) yes
C210 C209 C214 117.6(2) yes
C209 C210 C211 120.7(3) yes
C210 C211 C212 120.3(3) yes
C211 C212 C213 120.3(3) yes
C212 C213 C214 118.9(3) yes
O215 C214 C209 121.2(2) yes
O215 C214 C213 116.7(2) yes
C209 C214 C213 122.1(3) yes

loop_
_geom_bond_atom_site_label_1
_geom_bond_atom_site_label_2
_geom_bond_site_symmetry_1
_geom_bond_site_symmetry_2
_geom_bond_distance
_geom_bond_publ_flag
O101 C102 . . 1.216(3) yes
O107 C105 . . 1.227(3) yes
O115 C102 . . 1.357(3) yes
O115 C114 . . 1.394(3) yes
N103 C102 . . 1.350(3) yes
N103 C104 . . 1.451(4) yes
N103 C108 . . 1.454(3) yes
N106 C105 . . 1.313(3) yes
C104 C105 . . 1.525(4) yes
C108 C109 . . 1.490(4) yes
C109 C110 . . 1.393(4) yes
C109 C114 . . 1.379(3) yes
C110 C111 . . 1.384(5) yes
C111 C112 . . 1.370(6) yes
C112 C113 . . 1.388(5) yes
C113 C114 . . 1.379(4) yes
O201 C202 . . 1.213(4) yes
O207 C205 . . 1.228(3) yes
O215 C202 . . 1.346(4) yes
O215 C214 . . 1.391(3) yes
N203 C202 . . 1.353(4) yes
N203 C204 . . 1.438(4) yes
N203 C208 . . 1.439(4) yes
N206 C205 . . 1.316(4) yes
C204 C205 . . 1.523(5) yes
C208 C209 . . 1.485(4) yes
C209 C210 . . 1.387(4) yes
C209 C214 . . 1.372(3) yes
C210 C211 . . 1.375(4) yes
C211 C212 . . 1.368(5) yes
C212 C213 . . 1.365(5) yes
C213 C214 . . 1.387(4) yes

loop_
_geom_torsion_atom_site_label_1
_geom_torsion_atom_site_label_2
_geom_torsion_atom_site_label_3
_geom_torsion_atom_site_label_4
_geom_torsion
_geom_torsion_publ_flag
C114 O115 C102 O101 177.6(2) yes
C114 O115 C102 N103 -.7(3) yes
C102 O115 C114 C109 8.8(3) yes
C102 O115 C114 C113 -172.3(2) yes
C104 N103 C102 O101 3.1(4) yes
C108 N103 C102 O101 165.8(3) yes
C104 N103 C102 O115 -178.7(2) yes
C108 N103 C102 O115 -16.0(3) yes
C102 N103 C104 C105 76.0(3) yes
C108 N103 C104 C105 -88.0(3) yes
C104 N103 C108 C109 -175.2(2) yes
C102 N103 C108 C109 22.2(3) yes
N103 C104 C105 N106 -177.7(2) yes
N103 C104 C105 O107 1.9(4) yes
N103 C108 C109 C110 165.7(3) yes
N103 C108 C109 C114 -13.1(3) yes
C108 C109 C110 C111 -179.9(3) yes
C114 C109 C110 C111 -1.1(5) yes
C108 C109 C114 O115 -.8(4) yes
C108 C109 C114 C113 -179.6(3) yes
C110 C109 C114 O115 -179.6(3) yes
C110 C109 C114 C113 1.5(4) yes
C109 C110 C111 C112 -.6(6) yes
C110 C111 C112 C113 1.9(6) yes
C111 C112 C113 C114 -1.5(5) yes
C112 C113 C114 O115 -179.1(3) yes
C112 C113 C114 C109 -.3(5) yes
C214 O215 C202 O201 -174.4(3) yes
C214 O215 C202 N203 7.2(4) yes
C202 O215 C214 C209 -8.5(4) yes
C202 O215 C214 C213 172.9(3) yes
C204 N203 C202 O201 4.3(5) yes
C208 N203 C202 O201 -177.9(3) yes
C204 N203 C202 O215 -177.5(3) yes
C208 N203 C202 O215 .3(5) yes
C202 N203 C204 C205 99.5(4) yes
C208 N203 C204 C205 -78.5(4) yes
C204 N203 C208 C209 171.9(3) yes
C202 N203 C208 C209 -5.9(5) yes
N203 C204 C205 N206 166.0(3) yes
N203 C204 C205 O207 -17.6(5) yes
N203 C208 C209 C210 -175.4(3) yes
N203 C208 C209 C214 4.5(4) yes
C208 C209 C210 C211 -179.3(3) yes
C214 C209 C210 C211 .8(4) yes
C208 C209 C214 O215 2.1(4) yes
C208 C209 C214 C213 -179.3(3) yes
C210 C209 C214 O215 -178.0(2) yes
C210 C209 C214 C213 .6(4) yes
C209 C210 C211 C212 -1.6(5) yes
C210 C211 C212 C213 1.1(5) yes
C211 C212 C213 C214 .3(6) yes
C212 C213 C214 O215 177.5(3) yes
C212 C213 C214 C209 -1.1(5) yes

loop_
_cod_related_entry_id
_cod_related_entry_database
_cod_related_entry_code
1 ChemSpider 27057
